data_7714842
loop_
_publ_author_name
'Donnelly, Laurie J.'
'Lin, Jian-Bin'
'Gelfand, Benjamin S.'
'Chang, Chia Yun'
'Piers, Warren E.'

_publ_section_title
;
 Ruthenium polyhydrides supported by rigid PCP pincer ligands: dynamic
 behaviour and reactions with CO<sub>2</sub>.
;
_journal_issue 4
_journal_name_full 'Dalton transactions (Cambridge, England : 2003)'
_journal_page_first 1862
_journal_page_last 1869
_journal_paper_doi 10.1039/d3dt04014c
_journal_volume 53
_journal_year 2024
_chemical_formula_moiety 'C33 H52 N2 O2 P2 Ru'
_chemical_formula_sum 'C33 H52 N2 O2 P2 Ru'
_chemical_formula_weight 671.77
_space_group_crystal_system monoclinic
_space_group_IT_number 14
_space_group_name_Hall '-P 2yn'
_space_group_name_H-M_alt 'P 1 21/n 1'
_atom_sites_solution_hydrogens mixed
_atom_sites_solution_primary dual
_audit_creation_date 2020-06-18
_audit_creation_method
;
Olex2 1.2
(compiled 2018.05.29 svn.r3508 for OlexSys, GUI svn.r5506)
;
_audit_update_record
;
2023-11-20 deposited with the CCDC.	2023-12-26 downloaded from the CCDC.
;
_cell_angle_alpha 90
_cell_angle_beta 93.4600(10)
_cell_angle_gamma 90
_cell_formula_units_Z 12
_cell_length_a 11.5021(2)
_cell_length_b 30.8326(7)
_cell_length_c 33.7646(6)
_cell_measurement_reflns_used 6004
_cell_measurement_temperature 173
_cell_measurement_theta_max 66.819
_cell_measurement_theta_min 2.622
_cell_volume 11952.4(4)
_computing_cell_refinement 'SAINT V8.38A (Bruker, 2016)'
_computing_data_collection 'APEX3 (Bruker, 2016)'
_computing_data_reduction 'SAINT V8.38A (Bruker, 2016)'
_computing_molecular_graphics 'Olex2 (Dolomanov et al., 2009)'
_computing_publication_material 'Olex2 (Dolomanov et al., 2009)'
_computing_structure_refinement 'ShelXL (Sheldrick, 2015)'
_computing_structure_solution 'ShelXT (Sheldrick, 2015)'
_diffrn_ambient_temperature 173
_diffrn_measured_fraction_theta_full 0.982
_diffrn_measured_fraction_theta_max 0.982
_diffrn_measurement_device_type 'Bruker APEX-II CCD'
_diffrn_measurement_method '\f and \w scans'
_diffrn_radiation_type CuK\a
_diffrn_radiation_wavelength 1.54178
_diffrn_reflns_av_R_equivalents 0.0909
_diffrn_reflns_av_unetI/netI 0.0973
_diffrn_reflns_Laue_measured_fraction_full 0.982
_diffrn_reflns_Laue_measured_fraction_max 0.982
_diffrn_reflns_limit_h_max 13
_diffrn_reflns_limit_h_min -13
_diffrn_reflns_limit_k_max 36
_diffrn_reflns_limit_k_min -36
_diffrn_reflns_limit_l_max 39
_diffrn_reflns_limit_l_min -39
_diffrn_reflns_number 20046
_diffrn_reflns_point_group_measured_fraction_full 0.982
_diffrn_reflns_point_group_measured_fraction_max 0.982
_diffrn_reflns_theta_full 65.083
_diffrn_reflns_theta_max 65.083
_diffrn_reflns_theta_min 1.942
_diffrn_source 'copper microfocus'
_diffrn_standards_number 0
_exptl_absorpt_coefficient_mu 4.138
_exptl_absorpt_correction_T_max 0.584212
_exptl_absorpt_correction_T_min 0.362922
_exptl_absorpt_correction_type multi-scan
_exptl_absorpt_process_details
;
 TWINABS-2012/1 (Bruker,2012) was used for absorption correction.

Final HKLF 4 output contains 67139 reflections, Rint = 0.0909
 (16800 with I > 3sig(I), Rint = 0.0640)
;
_exptl_crystal_colour red
_exptl_crystal_density_diffrn 1.120
_exptl_crystal_description block
_exptl_crystal_F_000 4248
_exptl_crystal_size_max 0.194
_exptl_crystal_size_mid 0.181
_exptl_crystal_size_min 0.131
_refine_diff_density_max 1.405
_refine_diff_density_min -1.396
_refine_diff_density_rms 0.130
_refine_ls_extinction_method none
_refine_ls_goodness_of_fit_ref 1.031
_refine_ls_hydrogen_treatment mixed
_refine_ls_matrix_type full
_refine_ls_number_parameters 1213
_refine_ls_number_reflns 20046
_refine_ls_number_restraints 360
_refine_ls_restrained_S_all 1.032
_refine_ls_R_factor_all 0.1311
_refine_ls_R_factor_gt 0.0994
_refine_ls_shift/su_max 0.001
_refine_ls_shift/su_mean 0.000
_refine_ls_structure_factor_coef Fsqd
_refine_ls_weighting_details 'w=1/[\s^2^(Fo^2^)+(0.1007P)^2^+97.7856P] where P=(Fo^2^+2Fc^2^)/3'
_refine_ls_weighting_scheme calc
_refine_ls_wR_factor_gt 0.2346
_refine_ls_wR_factor_ref 0.2499
_reflns_Friedel_coverage 0.000
_reflns_number_gt 14662
_reflns_number_total 20046
_reflns_threshold_expression 'I > 2\s(I)'
_cod_data_source_file d3dt04014c2.cif
_cod_data_source_block ld111_sq
_cod_depositor_comments 'Adding full bibliography for 7714837--7714844.cif.'
_cod_database_code 7714842
_shelx_shelxl_version_number 2018/3
_shelx_space_group_comment
;
The symmetry employed for this shelxl refinement is uniquely defined
by the following loop, which should always be used as a source of
symmetry information in preference to the above space-group names.
They are only intended as comments.
;
_shelx_estimated_absorpt_t_max 0.613
_shelx_estimated_absorpt_t_min 0.501
_olex2_refinement_description
;
1. Fixed Uiso
 At 1.2 times of:
  All C(H) groups, All C(H,H) groups
 At 1.5 times of:
  All C(H,H,H) groups, All Ru(H) groups
2. Restrained distances
 C93-C94 \\sim C93A-C94 \\sim C95-C94 \\sim C94-C95A
 with sigma of 0.02
 C95A-C93A \\sim C93-C95
 with sigma of 0.04
 P6-C93A \\sim P6-C93 \\sim P6-C95 \\sim P6-C95A
 with sigma of 0.04
 N2-C26 \\sim N2A-C26A \\sim N2-C25 \\sim N2A-C25A
 with sigma of 0.02
 N5-C87 \\sim N5-C88 \\sim N5-C87A \\sim N5-C88A
 with sigma of 0.02
 N2-C9 \\sim N2A-C9
 with sigma of 0.02
 C69-N5 \\sim C69-N5A
 with sigma of 0.02
 C25-C26 \\sim C25A-C26A
 with sigma of 0.04
 C87-C88 \\sim C87A-C88A
 with sigma of 0.04
 C9-C25 \\sim C9-C26 \\sim C9-C25A \\sim C9-C26A
 with sigma of 0.04
 C69-C87 \\sim C69-C88 \\sim C69-C87A \\sim C69-C88A
 with sigma of 0.02
3. Uiso/Uaniso restraints and constraints
C93 \\sim C93A \\sim C95 \\sim C95A: within 3A with sigma of 0.02 and sigma for
terminal atoms of 0.04
N2 \\sim C25 \\sim N2A \\sim C25A \\sim C26A \\sim C26: within 3A with sigma of
0.02 and sigma for terminal atoms of 0.04
C88A \\sim C88 \\sim N5 \\sim N5A \\sim C87A \\sim C87: within 3A with sigma of
0.02 and sigma for terminal atoms of 0.04
O2 \\sim C33 \\sim O1: within 3A with sigma of 0.005 and sigma for terminal
atoms of 0.001
O5 \\sim O6 \\sim C99: within 3A with sigma of 0.02 and sigma for terminal
atoms of 0.04
O4 \\sim O3 \\sim C66: within 3A with sigma of 0.02 and sigma for terminal
atoms of 0.04
Uanis(C88A) \\sim Ueq, Uanis(C88) \\sim Ueq, Uanis(N5A) \\sim Ueq, Uanis(N5)
\\sim Ueq, Uanis(C87) \\sim Ueq, Uanis(C87A) \\sim Ueq: with sigma of 0.02 and
sigma for terminal atoms of 0.04
Uanis(C99) \\sim Ueq, Uanis(O6) \\sim Ueq, Uanis(O5) \\sim Ueq: with sigma of
0.01 and sigma for terminal atoms of 0.02
4. Others
 Sof(C93A)=Sof(H93D)=Sof(H93E)=Sof(H93F)=Sof(H94A)=Sof(C95A)=Sof(H95D)=
 Sof(H95E)=Sof(H95F)=1-FVAR(1)
 Sof(C93)=Sof(H93A)=Sof(H93B)=Sof(H93C)=Sof(H94)=Sof(C95)=Sof(H95A)=Sof(H95B)=
 Sof(H95C)=FVAR(1)
 Sof(N2A)=Sof(C25A)=Sof(H25D)=Sof(H25E)=Sof(H25F)=Sof(C26A)=Sof(H26D)=
 Sof(H26E)=Sof(H26F)=1-FVAR(2)
 Sof(N2)=Sof(C25)=Sof(H25A)=Sof(H25B)=Sof(H25C)=Sof(C26)=Sof(H26A)=Sof(H26B)=
 Sof(H26C)=FVAR(2)
 Sof(N5A)=Sof(C88A)=Sof(H88D)=Sof(H88E)=Sof(H88F)=Sof(C87A)=Sof(H87D)=
 Sof(H87E)=Sof(H87F)=1-FVAR(3)
 Sof(N5)=Sof(C87)=Sof(H87A)=Sof(H87B)=Sof(H87C)=Sof(C88)=Sof(H88A)=Sof(H88B)=
 Sof(H88C)=FVAR(3)
5.a Ternary CH refined with riding coordinates:
 C16(H16), C19(H19), C28(H28), C31(H31), C49(H49), C52(H52), C61(H61),
 C64(H64), C82(H82), C85(H85), C94(H94), C94(H94A), C97(H97)
5.b Aromatic/amide H refined with riding coordinates:
 C2(H2), C4(H4), C8(H8), C10(H10), C33(H33), C35(H35), C37(H37), C41(H41),
 C43(H43), C66(H66), C68(H68), C70(H70), C74(H74), C76(H76), C99(H99)
5.c Idealised Me refined as rotating group:
 C15(H15A,H15B,H15C), C17(H17A,H17B,H17C), C18(H18A,H18B,H18C), C20(H20A,H20B,
 H20C), C21(H21A,H21B,H21C), C22(H22A,H22B,H22C), C23(H23A,H23B,H23C), C24(H24A,
 H24B,H24C), C25(H25A,H25B,H25C), C26(H26A,H26B,H26C), C27(H27A,H27B,H27C),
 C29(H29A,H29B,H29C), C30(H30A,H30B,H30C), C32(H32A,H32B,H32C), C48(H48A,H48B,
 H48C), C50(H50A,H50B,H50C), C51(H51A,H51B,H51C), C53(H53A,H53B,H53C), C54(H54A,
 H54B,H54C), C55(H55A,H55B,H55C), C56(H56A,H56B,H56C), C57(H57A,H57B,H57C),
 C58(H58A,H58B,H58C), C59(H59A,H59B,H59C), C60(H60A,H60B,H60C), C62(H62A,H62B,
 H62C), C63(H63A,H63B,H63C), C65(H65A,H65B,H65C), C81(H81A,H81B,H81C), C83(H83A,
 H83B,H83C), C84(H84A,H84B,H84C), C86(H86A,H86B,H86C), C87(H87A,H87B,H87C),
 C88(H88A,H88B,H88C), C89(H89A,H89B,H89C), C90(H90A,H90B,H90C), C91(H91A,H91B,
 H91C), C92(H92A,H92B,H92C), C93(H93A,H93B,H93C), C93A(H93D,H93E,H93F),
 C95(H95A,H95B,H95C), C95A(H95D,H95E,H95F), C96(H96A,H96B,H96C), C98(H98A,H98B,
 H98C), C25A(H25D,H25E,H25F), C26A(H26D,H26E,H26F), C88A(H88D,H88E,H88F),
 C87A(H87D,H87E,H87F)
;
_platon_squeeze_void_probe_radius 1.20
_olex2_submission_special_instructions 'No special instructions were received'

loop_
_space_group_symop_operation_xyz
'x, y, z'
'-x+1/2, y+1/2, -z+1/2'
'-x, -y, -z'
'x-1/2, -y-1/2, z-1/2'

loop_
_atom_site_label
_atom_site_type_symbol
_atom_site_fract_x
_atom_site_fract_y
_atom_site_fract_z
_atom_site_U_iso_or_equiv
_atom_site_adp_type
_atom_site_occupancy
_atom_site_site_symmetry_order
_atom_site_calc_flag
_atom_site_refinement_flags_posn
_atom_site_refinement_flags_adp
_atom_site_refinement_flags_occupancy
_atom_site_disorder_assembly
_atom_site_disorder_group
Ru1 Ru 0.03506(6) 0.33714(2) 0.83839(2) 0.03849(19) Uani 1 1 d . . . . .
H1RU H 0.039(9) 0.329(4) 0.880(3) 0.058 Uiso 1 1 d R . . . .
P1 P 0.0986(2) 0.27166(8) 0.81605(8) 0.0401(5) Uani 1 1 d . . . . .
P2 P 0.0143(2) 0.40303(8) 0.86879(8) 0.0406(5) Uani 1 1 d . . . . .
O2 O -0.0822(7) 0.3530(3) 0.7840(3) 0.0683(17) Uani 1 1 d . U . . .
O1 O -0.1655(7) 0.3227(3) 0.8324(3) 0.0676(17) Uani 1 1 d . U . . .
N1 N 0.5355(8) 0.2306(3) 0.7936(3) 0.053(2) Uani 1 1 d . . . . .
N2 N 0.3414(13) 0.5242(4) 0.8816(7) 0.069(4) Uani 0.73(3) 1 d D U P A 1
C1 C 0.2526(8) 0.2809(3) 0.8137(3) 0.039(2) Uani 1 1 d . . . . .
C2 C 0.3345(8) 0.2506(3) 0.8035(3) 0.040(2) Uani 1 1 d . . . . .
H2 H 0.309688 0.222012 0.796847 0.049 Uiso 1 1 calc R . . . .
C3 C 0.4540(8) 0.2610(3) 0.8029(3) 0.039(2) Uani 1 1 d . . . . .
C4 C 0.4850(8) 0.3041(3) 0.8128(3) 0.042(2) Uani 1 1 d . . . . .
H4 H 0.564523 0.312283 0.812491 0.050 Uiso 1 1 calc R . . . .
C5 C 0.4048(8) 0.3349(3) 0.8229(2) 0.0358(19) Uani 1 1 d . . . . .
C6 C 0.4495(8) 0.3807(3) 0.8345(3) 0.043(2) Uani 1 1 d . . . . .
C7 C 0.3548(8) 0.4100(3) 0.8477(3) 0.042(2) Uani 1 1 d . . . . .
C8 C 0.3853(9) 0.4526(4) 0.8578(4) 0.055(3) Uani 1 1 d . . . . .
H8 H 0.462840 0.462025 0.854713 0.067 Uiso 1 1 calc R . . . .
C9 C 0.3057(9) 0.4818(3) 0.8724(4) 0.053(3) Uani 1 1 d D . . . .
C10 C 0.1905(10) 0.4681(4) 0.8757(3) 0.053(3) Uani 1 1 d . . . . .
H10 H 0.134169 0.487543 0.884923 0.064 Uiso 1 1 calc R . . . .
C11 C 0.1592(8) 0.4259(3) 0.8653(3) 0.040(2) Uani 1 1 d . . . . .
C12 C 0.2377(8) 0.3967(3) 0.8502(3) 0.041(2) Uani 1 1 d . . . . .
C13 C 0.1936(8) 0.3532(3) 0.8380(3) 0.039(2) Uani 1 1 d . . . . .
C14 C 0.2865(8) 0.3233(3) 0.8251(3) 0.039(2) Uani 1 1 d . . . . .
C15 C 0.1661(11) 0.2285(5) 0.8857(4) 0.081(4) Uani 1 1 d . . . . .
H15A H 0.246502 0.231608 0.878072 0.121 Uiso 1 1 calc GR . . . .
H15B H 0.159855 0.202589 0.902294 0.121 Uiso 1 1 calc GR . . . .
H15C H 0.144012 0.254136 0.900636 0.121 Uiso 1 1 calc GR . . . .
C16 C 0.0860(8) 0.2240(3) 0.8490(3) 0.048(2) Uani 1 1 d . . . . .
H16 H 0.109173 0.197502 0.834295 0.057 Uiso 1 1 calc R . . . .
C17 C -0.0424(11) 0.2188(5) 0.8594(4) 0.076(4) Uani 1 1 d . . . . .
H17A H -0.069815 0.246031 0.870549 0.115 Uiso 1 1 calc GR . . . .
H17B H -0.048218 0.195490 0.878900 0.115 Uiso 1 1 calc GR . . . .
H17C H -0.090386 0.211632 0.835329 0.115 Uiso 1 1 calc GR . . . .
C18 C 0.0854(16) 0.2838(5) 0.7351(4) 0.093(5) Uani 1 1 d . . . . .
H18A H 0.063173 0.313215 0.742756 0.140 Uiso 1 1 calc GR . . . .
H18B H 0.047739 0.276732 0.709137 0.140 Uiso 1 1 calc GR . . . .
H18C H 0.170143 0.282281 0.733753 0.140 Uiso 1 1 calc GR . . . .
C19 C 0.0464(13) 0.2513(4) 0.7661(4) 0.071(4) Uani 1 1 d . . . . .
H19 H -0.040447 0.253717 0.765358 0.085 Uiso 1 1 calc R . . . .
C20 C 0.0717(16) 0.2032(7) 0.7569(6) 0.126(8) Uani 1 1 d . . . . .
H20A H 0.152908 0.200157 0.750135 0.189 Uiso 1 1 calc GR . . . .
H20B H 0.019936 0.193579 0.734519 0.189 Uiso 1 1 calc GR . . . .
H20C H 0.058214 0.185453 0.780272 0.189 Uiso 1 1 calc GR . . . .
C21 C 0.4990(10) 0.1878(4) 0.7791(4) 0.067(3) Uani 1 1 d . . . . .
H21A H 0.453582 0.173415 0.798922 0.101 Uiso 1 1 calc GR . . . .
H21B H 0.567975 0.170299 0.774342 0.101 Uiso 1 1 calc GR . . . .
H21C H 0.451077 0.190889 0.754249 0.101 Uiso 1 1 calc GR . . . .
C22 C 0.6565(10) 0.2412(4) 0.7945(4) 0.060(3) Uani 1 1 d . . . . .
H22A H 0.668193 0.265921 0.776920 0.090 Uiso 1 1 calc GR . . . .
H22B H 0.700427 0.216190 0.785584 0.090 Uiso 1 1 calc GR . . . .
H22C H 0.683937 0.248822 0.821674 0.090 Uiso 1 1 calc GR . . . .
C23 C 0.5451(9) 0.3754(4) 0.8691(3) 0.053(3) Uani 1 1 d . . . . .
H23A H 0.511177 0.361270 0.891734 0.080 Uiso 1 1 calc GR . . . .
H23B H 0.575112 0.403998 0.877192 0.080 Uiso 1 1 calc GR . . . .
H23C H 0.608893 0.357555 0.860114 0.080 Uiso 1 1 calc GR . . . .
C24 C 0.5026(9) 0.4003(3) 0.7981(4) 0.054(3) Uani 1 1 d . . . . .
H24A H 0.562163 0.380612 0.788818 0.080 Uiso 1 1 calc GR . . . .
H24B H 0.538118 0.428323 0.805100 0.080 Uiso 1 1 calc GR . . . .
H24C H 0.441377 0.404375 0.776917 0.080 Uiso 1 1 calc GR . . . .
C25 C 0.4581(14) 0.5309(6) 0.9003(7) 0.075(6) Uani 0.73(3) 1 d D U P A 1
H25A H 0.462120 0.518489 0.927045 0.113 Uiso 0.73(3) 1 calc GR . P A 1
H25B H 0.474621 0.562098 0.901952 0.113 Uiso 0.73(3) 1 calc GR . P A 1
H25C H 0.515732 0.516767 0.884425 0.113 Uiso 0.73(3) 1 calc GR . P A 1
C26 C 0.2490(18) 0.5546(6) 0.8909(8) 0.075(6) Uani 0.73(3) 1 d D U P A 1
H26A H 0.194417 0.558026 0.867715 0.112 Uiso 0.73(3) 1 calc GR . P A 1
H26B H 0.283474 0.582822 0.898125 0.112 Uiso 0.73(3) 1 calc GR . P A 1
H26C H 0.207346 0.543364 0.913234 0.112 Uiso 0.73(3) 1 calc GR . P A 1
C27 C 0.1003(14) 0.3889(6) 0.9467(4) 0.089(5) Uani 1 1 d . . . . .
H27A H 0.125019 0.360095 0.938160 0.134 Uiso 1 1 calc GR . . . .
H27B H 0.084923 0.387973 0.974919 0.134 Uiso 1 1 calc GR . . . .
H27C H 0.162024 0.409982 0.942516 0.134 Uiso 1 1 calc GR . . . .
C28 C -0.0100(11) 0.4021(4) 0.9226(3) 0.060(3) Uani 1 1 d . . . . .
H28 H -0.032521 0.431907 0.930968 0.072 Uiso 1 1 calc R . . . .
C29 C -0.1114(12) 0.3702(5) 0.9311(4) 0.079(4) Uani 1 1 d . . . . .
H29A H -0.178435 0.376053 0.912619 0.119 Uiso 1 1 calc GR . . . .
H29B H -0.133903 0.374299 0.958419 0.119 Uiso 1 1 calc GR . . . .
H29C H -0.085255 0.340246 0.927703 0.119 Uiso 1 1 calc GR . . . .
C30 C -0.0566(9) 0.4580(4) 0.8072(3) 0.051(3) Uani 1 1 d . . . . .
H30A H -0.098649 0.436848 0.790032 0.076 Uiso 1 1 calc GR . . . .
H30B H 0.027074 0.455875 0.803434 0.076 Uiso 1 1 calc GR . . . .
H30C H -0.083806 0.487311 0.800213 0.076 Uiso 1 1 calc GR . . . .
C31 C -0.0789(8) 0.4487(3) 0.8505(3) 0.048(2) Uani 1 1 d . . . . .
H31 H -0.057141 0.474993 0.866515 0.058 Uiso 1 1 calc R . . . .
C32 C -0.2080(10) 0.4398(4) 0.8542(4) 0.059(3) Uani 1 1 d . . . . .
H32A H -0.226569 0.410408 0.844735 0.088 Uiso 1 1 calc GR . . . .
H32B H -0.254100 0.460872 0.838223 0.088 Uiso 1 1 calc GR . . . .
H32C H -0.226390 0.442390 0.882069 0.088 Uiso 1 1 calc GR . . . .
C33 C -0.1605(8) 0.3368(3) 0.7980(3) 0.0457(17) Uani 1 1 d . U . . .
H33 H -0.229435 0.333927 0.781219 0.055 Uiso 1 1 calc R . . . .
Ru2 Ru 0.49777(5) 0.31485(2) 0.57853(2) 0.03396(17) Uani 1 1 d . . . . .
H2RU H 0.515(9) 0.369(3) 0.559(3) 0.051 Uiso 1 1 d R . . . .
P3 P 0.4776(2) 0.28971(9) 0.51481(8) 0.0449(6) Uani 1 1 d . . . . .
P4 P 0.47956(19) 0.35177(8) 0.63635(7) 0.0367(5) Uani 1 1 d . . . . .
O3 O 0.6980(6) 0.3068(3) 0.5860(2) 0.0533(18) Uani 1 1 d . U . . .
O4 O 0.5877(6) 0.2550(2) 0.6054(2) 0.0524(17) Uani 1 1 d . U . . .
N3 N 0.0816(10) 0.2505(4) 0.4367(4) 0.085(4) Uani 1 1 d . . . . .
N4 N 0.0869(8) 0.3913(4) 0.6988(3) 0.062(3) Uani 1 1 d . . . . .
C34 C 0.3194(9) 0.2863(4) 0.5074(3) 0.047(2) Uani 1 1 d . . . . .
C35 C 0.2643(9) 0.2706(4) 0.4729(3) 0.057(3) Uani 1 1 d . . . . .
H35 H 0.308102 0.261965 0.451291 0.069 Uiso 1 1 calc R . . . .
C36 C 0.1409(11) 0.2674(4) 0.4704(3) 0.061(3) Uani 1 1 d . . . . .
C37 C 0.0815(9) 0.2830(4) 0.5025(3) 0.056(3) Uani 1 1 d . . . . .
H37 H -0.001150 0.281806 0.501016 0.067 Uiso 1 1 calc R . . . .
C38 C 0.1390(7) 0.3001(3) 0.5366(3) 0.040(2) Uani 1 1 d . . . . .
C39 C 0.0667(7) 0.3160(3) 0.5698(3) 0.042(2) Uani 1 1 d . . . . .
C40 C 0.1381(8) 0.3363(3) 0.6042(3) 0.042(2) Uani 1 1 d . . . . .
C41 C 0.0832(7) 0.3551(4) 0.6358(3) 0.045(2) Uani 1 1 d . . . . .
H41 H 0.000499 0.355689 0.634464 0.054 Uiso 1 1 calc R . . . .
C42 C 0.1415(9) 0.3727(3) 0.6687(3) 0.046(2) Uani 1 1 d . . . . .
C43 C 0.2672(8) 0.3735(3) 0.6695(3) 0.044(2) Uani 1 1 d . . . . .
H43 H 0.311052 0.386539 0.691122 0.052 Uiso 1 1 calc R . . . .
C44 C 0.3222(8) 0.3555(3) 0.6389(3) 0.040(2) Uani 1 1 d . . . . .
C45 C 0.2625(8) 0.3362(3) 0.6058(3) 0.0362(19) Uani 1 1 d . . . . .
C46 C 0.3293(8) 0.3173(3) 0.5738(3) 0.037(2) Uani 1 1 d . . . . .
C47 C 0.2625(8) 0.3009(3) 0.5397(3) 0.043(2) Uani 1 1 d . . . . .
C48 C 0.4397(14) 0.3642(6) 0.4668(5) 0.094(5) Uani 1 1 d . . . . .
H48A H 0.364571 0.353271 0.455766 0.142 Uiso 1 1 calc GR . . . .
H48B H 0.472479 0.384170 0.447785 0.142 Uiso 1 1 calc GR . . . .
H48C H 0.428469 0.379613 0.491659 0.142 Uiso 1 1 calc GR . . . .
C49 C 0.5227(13) 0.3265(5) 0.4747(4) 0.076(4) Uani 1 1 d . . . . .
H49 H 0.526093 0.309235 0.449742 0.091 Uiso 1 1 calc R . . . .
C50 C 0.6466(12) 0.3432(6) 0.4867(5) 0.098(6) Uani 1 1 d . . . . .
H50A H 0.644873 0.360315 0.511076 0.147 Uiso 1 1 calc GR . . . .
H50B H 0.674201 0.361399 0.465353 0.147 Uiso 1 1 calc GR . . . .
H50C H 0.699353 0.318484 0.491121 0.147 Uiso 1 1 calc GR . . . .
C51 C 0.6565(12) 0.2313(6) 0.4983(4) 0.092(5) Uani 1 1 d . . . . .
H51A H 0.685516 0.252947 0.480090 0.138 Uiso 1 1 calc GR . . . .
H51B H 0.676963 0.202172 0.489303 0.138 Uiso 1 1 calc GR . . . .
H51C H 0.691971 0.236205 0.525032 0.138 Uiso 1 1 calc GR . . . .
C52 C 0.5231(10) 0.2351(4) 0.4990(4) 0.065(3) Uani 1 1 d . . . . .
H52 H 0.489888 0.230560 0.471239 0.077 Uiso 1 1 calc R . . . .
C53 C 0.4726(13) 0.2006(4) 0.5247(4) 0.077(4) Uani 1 1 d . . . . .
H53A H 0.498207 0.205746 0.552514 0.116 Uiso 1 1 calc GR . . . .
H53B H 0.499495 0.172004 0.516528 0.116 Uiso 1 1 calc GR . . . .
H53C H 0.387384 0.201732 0.521723 0.116 Uiso 1 1 calc GR . . . .
C54 C 0.1457(14) 0.2408(7) 0.4025(5) 0.105(6) Uani 1 1 d . . . . .
H54A H 0.190418 0.266434 0.395311 0.158 Uiso 1 1 calc GR . . . .
H54B H 0.091310 0.232857 0.380208 0.158 Uiso 1 1 calc GR . . . .
H54C H 0.199096 0.216654 0.408582 0.158 Uiso 1 1 calc GR . . . .
C55 C -0.0433(13) 0.2489(7) 0.4354(5) 0.124(8) Uani 1 1 d . . . . .
H55A H -0.068469 0.235934 0.459938 0.186 Uiso 1 1 calc GR . . . .
H55B H -0.072064 0.231253 0.412677 0.186 Uiso 1 1 calc GR . . . .
H55C H -0.074779 0.278333 0.432554 0.186 Uiso 1 1 calc GR . . . .
C56 C -0.0231(9) 0.3503(4) 0.5532(3) 0.058(3) Uani 1 1 d . . . . .
H56A H -0.069057 0.360809 0.574773 0.087 Uiso 1 1 calc GR . . . .
H56B H -0.075053 0.336959 0.532603 0.087 Uiso 1 1 calc GR . . . .
H56C H 0.018329 0.374643 0.541873 0.087 Uiso 1 1 calc GR . . . .
C57 C -0.0047(9) 0.2770(4) 0.5860(4) 0.058(3) Uani 1 1 d . . . . .
H57A H 0.048699 0.253464 0.594246 0.087 Uiso 1 1 calc GR . . . .
H57B H -0.060497 0.266574 0.565085 0.087 Uiso 1 1 calc GR . . . .
H57C H -0.046724 0.286689 0.608809 0.087 Uiso 1 1 calc GR . . . .
C58 C -0.0413(10) 0.3934(5) 0.6969(3) 0.072(4) Uani 1 1 d . . . . .
H58A H -0.068778 0.410736 0.673895 0.109 Uiso 1 1 calc GR . . . .
H58B H -0.067003 0.406787 0.721187 0.109 Uiso 1 1 calc GR . . . .
H58C H -0.073295 0.363985 0.694333 0.109 Uiso 1 1 calc GR . . . .
C59 C 0.1499(13) 0.4055(5) 0.7351(4) 0.078(4) Uani 1 1 d . . . . .
H59A H 0.094582 0.411459 0.755404 0.117 Uiso 1 1 calc GR . . . .
H59B H 0.193852 0.431864 0.729880 0.117 Uiso 1 1 calc GR . . . .
H59C H 0.203915 0.382601 0.744616 0.117 Uiso 1 1 calc GR . . . .
C60 C 0.4511(10) 0.4395(3) 0.6132(4) 0.058(3) Uani 1 1 d . . . . .
H60A H 0.434628 0.427845 0.586435 0.087 Uiso 1 1 calc GR . . . .
H60B H 0.488243 0.467943 0.611482 0.087 Uiso 1 1 calc GR . . . .
H60C H 0.378057 0.442402 0.626500 0.087 Uiso 1 1 calc GR . . . .
C61 C 0.5324(9) 0.4087(4) 0.6368(4) 0.055(3) Uani 1 1 d . . . . .
H61 H 0.536570 0.418704 0.665056 0.066 Uiso 1 1 calc R . . . .
C62 C 0.6552(9) 0.4114(4) 0.6222(4) 0.067(4) Uani 1 1 d . . . . .
H62A H 0.706610 0.391503 0.637656 0.101 Uiso 1 1 calc GR . . . .
H62B H 0.684467 0.441120 0.625500 0.101 Uiso 1 1 calc GR . . . .
H62C H 0.653424 0.403354 0.594110 0.101 Uiso 1 1 calc GR . . . .
C63 C 0.4738(11) 0.2867(5) 0.6926(3) 0.068(4) Uani 1 1 d . . . . .
H63A H 0.388643 0.288927 0.690246 0.102 Uiso 1 1 calc GR . . . .
H63B H 0.498621 0.275478 0.718911 0.102 Uiso 1 1 calc GR . . . .
H63C H 0.499949 0.267041 0.672174 0.102 Uiso 1 1 calc GR . . . .
C64 C 0.5263(9) 0.3310(4) 0.6872(3) 0.050(3) Uani 1 1 d . . . . .
H64 H 0.492128 0.350815 0.706864 0.060 Uiso 1 1 calc R . . . .
C65 C 0.6573(10) 0.3321(4) 0.6951(4) 0.066(3) Uani 1 1 d . . . . .
H65A H 0.694353 0.316130 0.674139 0.099 Uiso 1 1 calc GR . . . .
H65B H 0.678095 0.318614 0.720823 0.099 Uiso 1 1 calc GR . . . .
H65C H 0.684218 0.362259 0.695382 0.099 Uiso 1 1 calc GR . . . .
C66 C 0.6764(6) 0.2709(3) 0.6006(2) 0.0275(16) Uani 1 1 d . U . . .
H66 H 0.742543 0.254083 0.609091 0.033 Uiso 1 1 calc R . . . .
Ru3 Ru 0.77273(6) 0.08663(3) 0.72785(2) 0.0431(2) Uani 1 1 d . . . . .
H3RU H 0.748(10) 0.136(4) 0.752(3) 0.065 Uiso 1 1 d R . . . .
P5 P 0.7052(2) 0.12440(10) 0.67261(9) 0.0523(7) Uani 1 1 d . . . . .
P6 P 0.79919(19) 0.05136(8) 0.78750(8) 0.0393(5) Uani 1 1 d D . . . .
O5 O 0.9670(6) 0.1003(4) 0.7188(3) 0.077(3) Uani 1 1 d . U . . .
O6 O 0.8731(12) 0.0379(5) 0.6920(4) 0.117(4) Uani 1 1 d . U . . .
N5 N 0.2723(11) 0.1703(7) 0.6371(6) 0.047(5) Uani 0.60(4) 1 d D U P B 1
N6 N 0.4686(7) -0.0162(3) 0.8692(3) 0.055(2) Uani 1 1 d . . . . .
C67 C 0.5509(8) 0.1270(4) 0.6806(3) 0.051(3) Uani 1 1 d . . . . .
C68 C 0.4732(9) 0.1526(4) 0.6578(4) 0.061(3) Uani 1 1 d . . . . .
H68 H 0.500478 0.171182 0.637880 0.073 Uiso 1 1 calc R . . . .
C69 C 0.3533(8) 0.1508(4) 0.6645(4) 0.065(4) Uani 1 1 d D . . . .
C70 C 0.3190(9) 0.1234(4) 0.6954(4) 0.059(3) Uani 1 1 d . . . . .
H70 H 0.238830 0.121389 0.700429 0.071 Uiso 1 1 calc R . . . .
C71 C 0.3972(8) 0.1001(3) 0.7179(3) 0.046(2) Uani 1 1 d . . . . .
C72 C 0.3502(8) 0.0692(4) 0.7499(4) 0.049(3) Uani 1 1 d . . . . .
C73 C 0.4497(8) 0.0498(4) 0.7771(3) 0.048(3) Uani 1 1 d . . . . .
C74 C 0.4196(8) 0.0256(3) 0.8098(3) 0.048(3) Uani 1 1 d . . . . .
H74 H 0.339263 0.021468 0.813754 0.058 Uiso 1 1 calc R . . . .
C75 C 0.5003(8) 0.0075(3) 0.8366(3) 0.044(2) Uani 1 1 d . . . . .
C76 C 0.6200(8) 0.0148(3) 0.8310(3) 0.043(2) Uani 1 1 d . . . . .
H76 H 0.678697 0.003462 0.849059 0.051 Uiso 1 1 calc R . . . .
C77 C 0.6486(8) 0.0384(3) 0.7990(3) 0.039(2) Uani 1 1 d . . . . .
C78 C 0.5675(7) 0.0566(3) 0.7709(3) 0.036(2) Uani 1 1 d . . . . .
C79 C 0.6109(8) 0.0802(3) 0.7366(3) 0.041(2) Uani 1 1 d . . . . .
C80 C 0.5177(8) 0.1010(3) 0.7116(3) 0.041(2) Uani 1 1 d . . . . .
C81 C 0.7379(12) 0.2077(4) 0.6993(5) 0.078(4) Uani 1 1 d . . . . .
H81A H 0.661730 0.202364 0.709943 0.118 Uiso 1 1 calc GR . . . .
H81B H 0.744395 0.238465 0.692418 0.118 Uiso 1 1 calc GR . . . .
H81C H 0.799615 0.200134 0.719413 0.118 Uiso 1 1 calc GR . . . .
C82 C 0.7500(9) 0.1803(4) 0.6627(4) 0.060(3) Uani 1 1 d . . . . .
H82 H 0.697756 0.192330 0.640626 0.072 Uiso 1 1 calc R . . . .
C83 C 0.8742(9) 0.1812(4) 0.6502(4) 0.067(4) Uani 1 1 d . . . . .
H83A H 0.925396 0.167169 0.670651 0.101 Uiso 1 1 calc GR . . . .
H83B H 0.898846 0.211353 0.646931 0.101 Uiso 1 1 calc GR . . . .
H83C H 0.878789 0.165688 0.625045 0.101 Uiso 1 1 calc GR . . . .
C84 C 0.6646(13) 0.1231(5) 0.5874(4) 0.083(4) Uani 1 1 d . . . . .
H84A H 0.579365 0.121919 0.586681 0.125 Uiso 1 1 calc GR . . . .
H84B H 0.691903 0.109954 0.563251 0.125 Uiso 1 1 calc GR . . . .
H84C H 0.690208 0.153389 0.589158 0.125 Uiso 1 1 calc GR . . . .
C85 C 0.7156(11) 0.0979(5) 0.6240(4) 0.070(4) Uani 1 1 d . . . . .
H85 H 0.800159 0.093146 0.620166 0.084 Uiso 1 1 calc R . . . .
C86 C 0.6586(14) 0.0539(5) 0.6247(5) 0.086(4) Uani 1 1 d . . . . .
H86A H 0.677327 0.040033 0.650383 0.129 Uiso 1 1 calc GR . . . .
H86B H 0.687394 0.035858 0.603471 0.129 Uiso 1 1 calc GR . . . .
H86C H 0.573954 0.057202 0.620597 0.129 Uiso 1 1 calc GR . . . .
C87 C 0.308(2) 0.2049(9) 0.6114(9) 0.068(7) Uani 0.60(4) 1 d D U P B 1
H87A H 0.369170 0.222285 0.625479 0.102 Uiso 0.60(4) 1 calc GR . P B 1
H87B H 0.241415 0.223425 0.603926 0.102 Uiso 0.60(4) 1 calc GR . P B 1
H87C H 0.339090 0.192390 0.587490 0.102 Uiso 0.60(4) 1 calc GR . P B 1
C88 C 0.1485(11) 0.1700(8) 0.6442(8) 0.056(6) Uani 0.60(4) 1 d D U P B 1
H88A H 0.119129 0.140144 0.642498 0.084 Uiso 0.60(4) 1 calc GR . P B 1
H88B H 0.106029 0.187896 0.624196 0.084 Uiso 0.60(4) 1 calc GR . P B 1
H88C H 0.137021 0.181633 0.670688 0.084 Uiso 0.60(4) 1 calc GR . P B 1
C89 C 0.2650(9) 0.0937(4) 0.7741(4) 0.063(3) Uani 1 1 d . . . . .
H89A H 0.301656 0.120302 0.784551 0.095 Uiso 1 1 calc GR . . . .
H89B H 0.242536 0.075439 0.796142 0.095 Uiso 1 1 calc GR . . . .
H89C H 0.195549 0.101037 0.757166 0.095 Uiso 1 1 calc GR . . . .
C90 C 0.2836(9) 0.0314(4) 0.7277(4) 0.059(3) Uani 1 1 d . . . . .
H90A H 0.222192 0.043423 0.709565 0.089 Uiso 1 1 calc GR . . . .
H90B H 0.248765 0.012499 0.747089 0.089 Uiso 1 1 calc GR . . . .
H90C H 0.338154 0.014633 0.712612 0.089 Uiso 1 1 calc GR . . . .
C91 C 0.3481(10) -0.0241(4) 0.8754(4) 0.065(3) Uani 1 1 d . . . . .
H91A H 0.307696 0.003623 0.878071 0.098 Uiso 1 1 calc GR . . . .
H91B H 0.341860 -0.041176 0.899702 0.098 Uiso 1 1 calc GR . . . .
H91C H 0.312518 -0.040163 0.852773 0.098 Uiso 1 1 calc GR . . . .
C92 C 0.5525(10) -0.0301(4) 0.9003(4) 0.061(3) Uani 1 1 d . . . . .
H92A H 0.585872 -0.058007 0.893131 0.092 Uiso 1 1 calc GR . . . .
H92B H 0.513668 -0.033147 0.925237 0.092 Uiso 1 1 calc GR . . . .
H92C H 0.614634 -0.008409 0.903700 0.092 Uiso 1 1 calc GR . . . .
C93 C 0.7621(18) 0.1158(7) 0.8453(9) 0.074(7) Uani 0.56(2) 1 d D U P C 1
H93A H 0.794750 0.132226 0.868239 0.110 Uiso 0.56(2) 1 calc GR . P C 1
H93B H 0.693821 0.099503 0.852907 0.110 Uiso 0.56(2) 1 calc GR . P C 1
H93C H 0.738970 0.135956 0.823790 0.110 Uiso 0.56(2) 1 calc GR . P C 1
C93A C 0.782(3) 0.1260(10) 0.8335(12) 0.102(11) Uani 0.44(2) 1 d D U P C 2
H93D H 0.795160 0.138920 0.859902 0.153 Uiso 0.44(2) 1 calc GR . P C 2
H93E H 0.699565 0.119319 0.828450 0.153 Uiso 0.44(2) 1 calc GR . P C 2
H93F H 0.806788 0.146599 0.813433 0.153 Uiso 0.44(2) 1 calc GR . P C 2
C94 C 0.8539(9) 0.0843(4) 0.8313(4) 0.066(3) Uani 1 1 d D . . . .
H94 H 0.866622 0.062964 0.853390 0.079 Uiso 0.56(2) 1 calc R . P C 1
H94A H 0.931257 0.094926 0.823305 0.079 Uiso 0.44(2) 1 calc R . P C 2
C95 C 0.9743(17) 0.1033(9) 0.8252(8) 0.093(8) Uani 0.56(2) 1 d D U P C 1
H95A H 1.031069 0.079690 0.823932 0.140 Uiso 0.56(2) 1 calc GR . P C 1
H95B H 0.997258 0.122552 0.847370 0.140 Uiso 0.56(2) 1 calc GR . P C 1
H95C H 0.971798 0.119757 0.800317 0.140 Uiso 0.56(2) 1 calc GR . P C 1
C95A C 0.884(2) 0.0609(8) 0.8690(6) 0.064(7) Uani 0.44(2) 1 d D U P C 2
H95D H 0.812530 0.048607 0.879130 0.096 Uiso 0.44(2) 1 calc GR . P C 2
H95E H 0.918979 0.081151 0.888607 0.096 Uiso 0.44(2) 1 calc GR . P C 2
H95F H 0.938622 0.037501 0.864251 0.096 Uiso 0.44(2) 1 calc GR . P C 2
C96 C 1.0054(8) 0.0020(4) 0.7858(4) 0.066(3) Uani 1 1 d . . . . .
H96A H 1.014768 0.012658 0.758883 0.100 Uiso 1 1 calc GR . . . .
H96B H 1.042142 -0.026586 0.789037 0.100 Uiso 1 1 calc GR . . . .
H96C H 1.042330 0.022257 0.805077 0.100 Uiso 1 1 calc GR . . . .
C97 C 0.8749(7) -0.0018(3) 0.7929(3) 0.041(2) Uani 1 1 d . . . . .
H97 H 0.867988 -0.011919 0.820831 0.050 Uiso 1 1 calc R . . . .
C98 C 0.8164(10) -0.0352(4) 0.7656(3) 0.054(3) Uani 1 1 d . . . . .
H98A H 0.733790 -0.037328 0.770990 0.080 Uiso 1 1 calc GR . . . .
H98B H 0.853854 -0.063453 0.770203 0.080 Uiso 1 1 calc GR . . . .
H98C H 0.823582 -0.026458 0.737970 0.080 Uiso 1 1 calc GR . . . .
C99 C 0.9612(11) 0.0687(6) 0.7007(4) 0.072(3) Uani 1 1 d . U . . .
H99 H 1.031999 0.061855 0.689030 0.086 Uiso 1 1 calc R . . . .
N2A N 0.331(4) 0.5257(9) 0.8777(19) 0.070(7) Uani 0.27(3) 1 d D U P A 2
C25A C 0.445(3) 0.5412(13) 0.8671(19) 0.074(9) Uani 0.27(3) 1 d D U P A 2
H25D H 0.505990 0.524180 0.881312 0.111 Uiso 0.27(3) 1 calc GR . P A 2
H25E H 0.453542 0.571827 0.874288 0.111 Uiso 0.27(3) 1 calc GR . P A 2
H25F H 0.451389 0.537865 0.838409 0.111 Uiso 0.27(3) 1 calc GR . P A 2
C26A C 0.267(5) 0.5503(14) 0.9063(19) 0.072(10) Uani 0.27(3) 1 d D U P A 2
H26D H 0.188071 0.556368 0.895009 0.109 Uiso 0.27(3) 1 calc GR . P A 2
H26E H 0.307356 0.577697 0.912357 0.109 Uiso 0.27(3) 1 calc GR . P A 2
H26F H 0.262316 0.533338 0.930694 0.109 Uiso 0.27(3) 1 calc GR . P A 2
N5A N 0.275(2) 0.1838(9) 0.6527(12) 0.053(6) Uani 0.40(4) 1 d D U P B 2
C88A C 0.1537(18) 0.1826(13) 0.6618(13) 0.064(8) Uani 0.40(4) 1 d D U P B 2
H88D H 0.123856 0.152996 0.658260 0.096 Uiso 0.40(4) 1 calc GR . P B 2
H88E H 0.108689 0.202271 0.643978 0.096 Uiso 0.40(4) 1 calc GR . P B 2
H88F H 0.146336 0.191707 0.689356 0.096 Uiso 0.40(4) 1 calc GR . P B 2
C87A C 0.304(2) 0.2168(9) 0.6248(10) 0.046(7) Uani 0.40(4) 1 d D U P B 2
H87D H 0.302521 0.245256 0.637638 0.068 Uiso 0.40(4) 1 calc GR . P B 2
H87E H 0.247133 0.216217 0.602023 0.068 Uiso 0.40(4) 1 calc GR . P B 2
H87F H 0.382076 0.211277 0.615780 0.068 Uiso 0.40(4) 1 calc GR . P B 2

loop_
_atom_site_aniso_label
_atom_site_aniso_U_11
_atom_site_aniso_U_22
_atom_site_aniso_U_33
_atom_site_aniso_U_23
_atom_site_aniso_U_13
_atom_site_aniso_U_12
Ru1 0.0278(3) 0.0449(4) 0.0432(4) -0.0013(3) 0.0054(3) -0.0044(3)
P1 0.0329(12) 0.0440(13) 0.0428(13) -0.0019(11) -0.0019(10) -0.0044(10)
P2 0.0328(12) 0.0464(13) 0.0437(13) 0.0011(11) 0.0105(10) -0.0005(10)
O2 0.053(3) 0.077(4) 0.074(4) -0.010(3) 0.000(3) 0.007(3)
O1 0.047(3) 0.077(4) 0.079(4) -0.015(3) 0.002(3) 0.004(3)
N1 0.043(5) 0.052(5) 0.066(6) -0.010(5) 0.007(4) 0.002(4)
N2 0.052(8) 0.053(7) 0.101(10) -0.017(7) -0.003(7) -0.016(6)
C1 0.032(5) 0.045(5) 0.041(5) 0.004(4) 0.007(4) -0.003(4)
C2 0.028(4) 0.053(6) 0.041(5) -0.003(4) 0.003(4) -0.004(4)
C3 0.032(5) 0.052(6) 0.035(5) -0.010(4) 0.004(4) 0.004(4)
C4 0.032(5) 0.054(6) 0.040(5) 0.002(4) 0.007(4) 0.011(4)
C5 0.037(5) 0.051(5) 0.020(4) -0.002(4) 0.007(3) -0.005(4)
C6 0.026(4) 0.044(5) 0.060(6) -0.002(5) 0.011(4) -0.008(4)
C7 0.032(5) 0.049(6) 0.044(5) 0.000(4) 0.003(4) 0.000(4)
C8 0.037(5) 0.047(6) 0.082(8) 0.007(6) 0.000(5) -0.002(5)
C9 0.048(6) 0.043(6) 0.068(7) -0.008(5) 0.007(5) -0.013(5)
C10 0.048(6) 0.049(6) 0.062(7) 0.000(5) 0.001(5) 0.000(5)
C11 0.034(5) 0.045(5) 0.042(5) 0.001(4) -0.001(4) -0.001(4)
C12 0.046(5) 0.038(5) 0.039(5) 0.003(4) -0.003(4) -0.012(4)
C13 0.039(5) 0.050(5) 0.028(4) 0.003(4) 0.003(4) -0.008(4)
C14 0.037(5) 0.049(6) 0.033(5) -0.001(4) 0.005(4) -0.003(4)
C15 0.056(7) 0.094(10) 0.090(10) 0.048(9) -0.007(7) -0.013(7)
C16 0.036(5) 0.042(5) 0.065(7) 0.014(5) 0.001(5) -0.006(4)
C17 0.058(8) 0.083(9) 0.089(10) 0.015(8) 0.005(7) -0.031(7)
C18 0.154(16) 0.085(10) 0.037(7) -0.005(7) -0.024(8) 0.033(10)
C19 0.097(10) 0.062(7) 0.050(7) -0.018(6) -0.016(6) 0.012(7)
C20 0.100(14) 0.134(17) 0.143(18) -0.062(15) 0.003(12) 0.014(12)
C21 0.040(6) 0.059(7) 0.105(10) -0.002(7) 0.019(6) 0.003(5)
C22 0.050(6) 0.053(6) 0.079(8) -0.002(6) 0.010(6) 0.017(5)
C23 0.039(5) 0.055(6) 0.067(7) -0.002(5) 0.006(5) -0.005(5)
C24 0.045(6) 0.043(6) 0.076(8) 0.001(5) 0.021(5) -0.010(5)
C25 0.054(9) 0.058(9) 0.115(14) -0.021(10) 0.014(9) -0.023(7)
C26 0.070(11) 0.044(9) 0.112(15) -0.017(10) 0.006(11) -0.002(8)
C27 0.098(11) 0.123(13) 0.046(7) 0.011(8) 0.000(7) -0.017(10)
C28 0.076(8) 0.054(7) 0.049(6) 0.001(5) -0.001(6) -0.009(6)
C29 0.076(9) 0.090(10) 0.076(9) 0.025(8) 0.036(7) -0.005(8)
C30 0.043(6) 0.056(6) 0.054(6) 0.008(5) 0.004(5) 0.005(5)
C31 0.036(5) 0.047(6) 0.062(7) -0.001(5) 0.009(5) 0.012(4)
C32 0.052(6) 0.058(7) 0.067(7) -0.002(6) 0.003(5) 0.008(5)
C33 0.021(3) 0.057(4) 0.059(4) -0.011(4) 0.003(3) 0.004(3)
Ru2 0.0213(3) 0.0453(4) 0.0354(4) -0.0021(3) 0.0034(2) 0.0004(3)
P3 0.0337(12) 0.0624(16) 0.0389(13) -0.0083(12) 0.0048(10) 0.0030(11)
P4 0.0268(11) 0.0477(13) 0.0356(12) -0.0025(10) 0.0015(9) 0.0019(9)
O3 0.034(3) 0.065(5) 0.061(4) 0.008(4) 0.005(3) -0.006(3)
O4 0.049(4) 0.059(4) 0.050(4) -0.002(3) 0.004(3) 0.009(3)
N3 0.059(7) 0.105(9) 0.086(9) -0.031(7) -0.031(6) 0.010(6)
N4 0.048(5) 0.097(8) 0.043(5) -0.005(5) 0.023(4) 0.026(5)
C34 0.039(5) 0.055(6) 0.046(6) -0.006(5) -0.004(4) 0.009(5)
C35 0.045(6) 0.078(8) 0.046(6) -0.011(6) -0.018(5) -0.001(5)
C36 0.060(7) 0.075(8) 0.046(6) -0.010(6) -0.019(5) -0.009(6)
C37 0.040(6) 0.061(7) 0.063(7) -0.006(6) -0.025(5) 0.001(5)
C38 0.021(4) 0.054(6) 0.045(5) 0.001(4) -0.006(4) 0.005(4)
C39 0.016(4) 0.044(5) 0.066(6) 0.009(5) 0.006(4) -0.002(4)
C40 0.031(5) 0.043(5) 0.051(6) 0.016(4) 0.003(4) 0.003(4)
C41 0.019(4) 0.072(7) 0.046(6) 0.013(5) 0.009(4) 0.004(4)
C42 0.044(5) 0.052(6) 0.044(6) 0.012(5) 0.022(4) 0.014(5)
C43 0.042(5) 0.054(6) 0.035(5) -0.005(4) 0.002(4) 0.010(4)
C44 0.041(5) 0.040(5) 0.040(5) 0.006(4) 0.011(4) 0.001(4)
C45 0.030(4) 0.043(5) 0.035(5) 0.008(4) 0.003(4) -0.004(4)
C46 0.032(5) 0.036(5) 0.044(5) -0.005(4) -0.001(4) 0.004(4)
C47 0.034(5) 0.052(6) 0.042(5) -0.002(4) -0.005(4) 0.003(4)
C48 0.082(10) 0.120(14) 0.080(10) 0.029(10) -0.009(8) -0.017(10)
C49 0.080(9) 0.104(11) 0.046(7) 0.020(7) 0.028(6) -0.014(8)
C50 0.064(9) 0.150(16) 0.083(10) 0.003(10) 0.029(8) -0.034(10)
C51 0.070(9) 0.134(14) 0.072(9) -0.036(9) 0.005(7) 0.041(9)
C52 0.062(7) 0.079(8) 0.051(7) -0.036(6) -0.009(5) 0.021(6)
C53 0.094(10) 0.066(8) 0.068(9) -0.022(7) -0.021(7) 0.017(7)
C54 0.092(11) 0.151(17) 0.071(10) -0.047(11) -0.010(8) -0.021(11)
C55 0.077(10) 0.168(19) 0.118(14) -0.066(13) -0.067(10) 0.019(11)
C56 0.030(5) 0.083(8) 0.060(7) -0.014(6) -0.013(5) 0.018(5)
C57 0.042(6) 0.055(6) 0.081(8) -0.002(6) 0.024(6) 0.001(5)
C58 0.046(6) 0.125(12) 0.049(7) 0.015(7) 0.019(5) 0.041(7)
C59 0.088(10) 0.096(11) 0.049(7) -0.016(7) 0.012(7) 0.030(8)
C60 0.053(6) 0.038(5) 0.085(9) -0.002(5) 0.010(6) 0.002(5)
C61 0.039(5) 0.056(6) 0.070(7) -0.025(6) -0.003(5) -0.007(5)
C62 0.037(6) 0.064(7) 0.102(10) -0.022(7) 0.020(6) -0.024(5)
C63 0.064(7) 0.100(10) 0.042(6) 0.024(6) 0.009(5) 0.010(7)
C64 0.046(6) 0.073(7) 0.033(5) -0.001(5) 0.011(4) 0.000(5)
C65 0.057(7) 0.077(8) 0.062(8) -0.012(6) -0.007(6) 0.012(6)
C66 0.015(4) 0.034(4) 0.034(4) 0.003(3) 0.007(3) 0.003(3)
Ru3 0.0199(3) 0.0493(4) 0.0611(5) 0.0192(4) 0.0099(3) 0.0038(3)
P5 0.0270(12) 0.0605(17) 0.0710(18) 0.0287(14) 0.0151(12) 0.0102(11)
P6 0.0225(10) 0.0416(13) 0.0545(15) 0.0078(11) 0.0081(10) 0.0008(9)
O5 0.025(3) 0.120(6) 0.083(5) 0.059(5) -0.004(3) -0.021(4)
O6 0.109(6) 0.125(7) 0.116(7) 0.012(6) 0.008(6) 0.012(6)
N5 0.024(6) 0.056(9) 0.060(9) 0.019(8) 0.003(6) 0.002(6)
N6 0.037(5) 0.073(6) 0.058(6) 0.011(5) 0.013(4) -0.011(4)
C67 0.026(5) 0.059(6) 0.068(7) 0.016(5) 0.008(4) 0.014(4)
C68 0.032(5) 0.061(7) 0.091(9) 0.027(6) 0.006(5) 0.005(5)
C69 0.020(5) 0.072(8) 0.103(10) 0.027(7) 0.002(5) 0.005(5)
C70 0.032(5) 0.053(6) 0.094(9) 0.017(6) 0.018(5) 0.003(5)
C71 0.032(5) 0.037(5) 0.069(7) 0.018(5) 0.004(4) 0.018(4)
C72 0.017(4) 0.054(6) 0.078(8) 0.005(5) 0.011(4) 0.000(4)
C73 0.021(4) 0.060(6) 0.064(7) -0.009(5) 0.009(4) -0.007(4)
C74 0.019(4) 0.056(6) 0.072(7) -0.001(5) 0.024(4) -0.001(4)
C75 0.033(5) 0.048(5) 0.053(6) 0.007(5) 0.023(4) -0.001(4)
C76 0.037(5) 0.040(5) 0.052(6) 0.005(4) 0.013(4) -0.004(4)
C77 0.027(4) 0.039(5) 0.050(6) -0.005(4) 0.002(4) 0.002(4)
C78 0.021(4) 0.032(4) 0.056(6) -0.003(4) 0.016(4) 0.005(3)
C79 0.032(5) 0.035(5) 0.057(6) 0.008(4) 0.011(4) 0.000(4)
C80 0.028(4) 0.039(5) 0.058(6) 0.004(4) 0.015(4) 0.011(4)
C81 0.065(8) 0.055(7) 0.119(12) 0.035(8) 0.042(8) 0.005(6)
C82 0.033(5) 0.074(8) 0.075(8) 0.031(7) 0.023(5) 0.011(5)
C83 0.034(6) 0.065(7) 0.103(10) 0.023(7) 0.008(6) -0.013(5)
C84 0.090(10) 0.087(10) 0.073(9) 0.030(8) 0.007(8) 0.019(8)
C85 0.053(7) 0.081(9) 0.076(9) 0.022(7) 0.004(6) 0.025(6)
C86 0.096(11) 0.074(9) 0.089(11) 0.007(8) 0.010(9) -0.017(8)
C87 0.045(10) 0.077(13) 0.080(14) 0.023(12) -0.005(11) 0.009(10)
C88 0.031(8) 0.064(11) 0.073(13) 0.017(10) 0.004(8) -0.005(8)
C89 0.032(5) 0.055(7) 0.106(10) 0.020(6) 0.036(6) 0.000(5)
C90 0.033(5) 0.059(7) 0.086(9) 0.015(6) 0.001(5) -0.008(5)
C91 0.045(6) 0.072(8) 0.081(9) 0.019(7) 0.023(6) -0.013(6)
C92 0.055(7) 0.070(8) 0.059(7) 0.018(6) 0.005(5) 0.001(6)
C93 0.063(13) 0.057(12) 0.103(17) -0.023(12) 0.023(11) -0.047(10)
C93A 0.083(19) 0.10(2) 0.12(2) -0.010(19) -0.023(18) -0.016(18)
C94 0.047(6) 0.064(7) 0.088(9) -0.024(7) 0.005(6) -0.019(6)
C95 0.059(13) 0.103(16) 0.117(18) -0.044(15) -0.002(12) -0.027(12)
C95A 0.061(14) 0.065(14) 0.067(15) -0.028(12) 0.002(12) -0.013(12)
C96 0.024(5) 0.076(8) 0.101(10) 0.013(7) 0.014(5) 0.014(5)
C97 0.020(4) 0.043(5) 0.061(6) 0.012(5) 0.004(4) 0.002(4)
C98 0.054(6) 0.051(6) 0.056(7) -0.005(5) 0.009(5) 0.014(5)
C99 0.033(5) 0.109(7) 0.074(6) 0.047(6) 0.009(5) 0.012(5)
N2A 0.055(13) 0.051(13) 0.104(15) -0.011(13) -0.002(13) -0.015(12)
C25A 0.059(16) 0.053(15) 0.109(19) -0.012(16) -0.008(16) -0.034(14)
C26A 0.064(17) 0.042(16) 0.11(2) -0.007(16) 0.001(17) -0.023(15)
N5A 0.028(8) 0.057(11) 0.072(12) 0.015(10) -0.003(9) 0.010(8)
C88A 0.030(11) 0.080(15) 0.078(16) 0.012(13) -0.018(11) 0.013(11)
C87A 0.017(9) 0.062(13) 0.058(14) 0.016(12) 0.006(10) -0.003(10)

loop_
_atom_type_symbol
_atom_type_description
_atom_type_scat_dispersion_real
_atom_type_scat_dispersion_imag
_atom_type_scat_source
C C 0.0181 0.0091 'International Tables Vol C Tables 4.2.6.8 and 6.1.1.4'
H H 0.0000 0.0000 'International Tables Vol C Tables 4.2.6.8 and 6.1.1.4'
N N 0.0311 0.0180 'International Tables Vol C Tables 4.2.6.8 and 6.1.1.4'
O O 0.0492 0.0322 'International Tables Vol C Tables 4.2.6.8 and 6.1.1.4'
P P 0.2955 0.4335 'International Tables Vol C Tables 4.2.6.8 and 6.1.1.4'
Ru Ru 0.0552 3.2960 'International Tables Vol C Tables 4.2.6.8 and 6.1.1.4'

loop_
_geom_angle_atom_site_label_1
_geom_angle_atom_site_label_2
_geom_angle_atom_site_label_3
_geom_angle
_geom_angle_site_symmetry_1
_geom_angle_site_symmetry_3
_geom_angle_publ_flag
P1 Ru1 P2 166.25(9) . . ?
P1 Ru1 O1 97.8(2) . . ?
P2 Ru1 O1 94.5(2) . . ?
O2 Ru1 P1 96.3(2) . . ?
O2 Ru1 P2 95.6(2) . . ?
O2 Ru1 O1 55.8(3) . . ?
C13 Ru1 P1 84.3(3) . . ?
C13 Ru1 P2 84.1(3) . . ?
C13 Ru1 O2 117.7(4) . . ?
C13 Ru1 O1 173.3(4) . . ?
C1 P1 Ru1 102.1(3) . . ?
C1 P1 C16 105.3(4) . . ?
C1 P1 C19 106.1(6) . . ?
C16 P1 Ru1 117.6(4) . . ?
C16 P1 C19 104.1(6) . . ?
C19 P1 Ru1 120.2(4) . . ?
C11 P2 Ru1 101.2(3) . . ?
C11 P2 C28 105.2(5) . . ?
C11 P2 C31 101.4(5) . . ?
C28 P2 Ru1 116.7(4) . . ?
C31 P2 Ru1 126.6(4) . . ?
C31 P2 C28 102.7(5) . . ?
C33 O2 Ru1 90.9(8) . . ?
C33 O1 Ru1 85.0(6) . . ?
C3 N1 C21 120.5(9) . . ?
C3 N1 C22 121.1(9) . . ?
C22 N1 C21 118.2(9) . . ?
C9 N2 C25 118.5(13) . . ?
C9 N2 C26 116.0(12) . . ?
C25 N2 C26 118.3(15) . . ?
C2 C1 P1 126.2(8) . . ?
C2 C1 C14 120.8(9) . . ?
C14 C1 P1 113.0(7) . . ?
C1 C2 C3 121.9(9) . . ?
N1 C3 C2 121.7(9) . . ?
N1 C3 C4 122.0(9) . . ?
C4 C3 C2 116.2(8) . . ?
C5 C4 C3 122.9(9) . . ?
C4 C5 C6 118.3(8) . . ?
C4 C5 C14 119.9(9) . . ?
C14 C5 C6 121.6(8) . . ?
C5 C6 C23 107.6(8) . . ?
C7 C6 C5 112.9(7) . . ?
C7 C6 C23 109.4(9) . . ?
C7 C6 C24 109.4(9) . . ?
C24 C6 C5 107.3(8) . . ?
C24 C6 C23 110.2(8) . . ?
C8 C7 C6 117.5(9) . . ?
C8 C7 C12 118.9(9) . . ?
C12 C7 C6 123.6(9) . . ?
C9 C8 C7 122.2(10) . . ?
N2 C9 C10 122.1(11) . . ?
C8 C9 N2 119.4(11) . . ?
C8 C9 C10 118.5(10) . . ?
N2A C9 C8 122.4(16) . . ?
N2A C9 C10 118.3(18) . . ?
C11 C10 C9 119.7(10) . . ?
C10 C11 P2 124.9(8) . . ?
C10 C11 C12 122.2(9) . . ?
C12 C11 P2 112.9(7) . . ?
C7 C12 C13 123.8(9) . . ?
C11 C12 C7 118.4(9) . . ?
C11 C12 C13 117.9(9) . . ?
C12 C13 Ru1 123.2(7) . . ?
C12 C13 C14 113.5(8) . . ?
C14 C13 Ru1 123.2(7) . . ?
C1 C14 C5 118.1(9) . . ?
C1 C14 C13 117.4(8) . . ?
C5 C14 C13 124.5(9) . . ?
C15 C16 P1 110.8(8) . . ?
C15 C16 C17 111.6(10) . . ?
C17 C16 P1 109.2(8) . . ?
C18 C19 P1 107.7(9) . . ?
C18 C19 C20 115.0(13) . . ?
C20 C19 P1 116.8(11) . . ?
C27 C28 P2 110.9(9) . . ?
C27 C28 C29 109.9(11) . . ?
C29 C28 P2 110.3(9) . . ?
C30 C31 P2 109.6(7) . . ?
C32 C31 P2 112.6(8) . . ?
C32 C31 C30 109.6(9) . . ?
O2 C33 O1 127.8(11) . . ?
P3 Ru2 O3 96.3(2) . . ?
P4 Ru2 P3 164.98(10) . . ?
P4 Ru2 O3 95.9(2) . . ?
O4 Ru2 P3 96.8(2) . . ?
O4 Ru2 P4 97.27(19) . . ?
O4 Ru2 O3 56.2(3) . . ?
C46 Ru2 P3 83.8(3) . . ?
C46 Ru2 P4 84.7(3) . . ?
C46 Ru2 O3 175.7(3) . . ?
C46 Ru2 O4 119.5(3) . . ?
C34 P3 Ru2 101.1(3) . . ?
C34 P3 C49 104.8(6) . . ?
C34 P3 C52 101.9(5) . . ?
C49 P3 Ru2 117.4(5) . . ?
C52 P3 Ru2 124.5(4) . . ?
C52 P3 C49 104.3(7) . . ?
C44 P4 Ru2 102.4(3) . . ?
C44 P4 C61 105.4(5) . . ?
C44 P4 C64 102.0(4) . . ?
C61 P4 Ru2 115.6(4) . . ?
C61 P4 C64 103.8(5) . . ?
C64 P4 Ru2 125.2(4) . . ?
C66 O3 Ru2 85.2(5) . . ?
C66 O4 Ru2 89.2(6) . . ?
C36 N3 C54 119.0(12) . . ?
C36 N3 C55 118.6(12) . . ?
C55 N3 C54 121.9(12) . . ?
C42 N4 C58 119.6(10) . . ?
C42 N4 C59 122.0(10) . . ?
C59 N4 C58 118.1(9) . . ?
C35 C34 P3 122.6(8) . . ?
C47 C34 P3 113.0(7) . . ?
C47 C34 C35 124.4(10) . . ?
C34 C35 C36 118.8(11) . . ?
N3 C36 C35 120.9(12) . . ?
N3 C36 C37 121.5(11) . . ?
C37 C36 C35 117.5(10) . . ?
C38 C37 C36 122.6(10) . . ?
C37 C38 C39 118.6(9) . . ?
C37 C38 C47 119.4(9) . . ?
C47 C38 C39 122.0(9) . . ?
C38 C39 C56 109.5(8) . . ?
C38 C39 C57 109.3(8) . . ?
C40 C39 C38 113.8(7) . . ?
C40 C39 C56 108.1(8) . . ?
C40 C39 C57 108.7(9) . . ?
C56 C39 C57 107.2(8) . . ?
C41 C40 C39 120.4(8) . . ?
C41 C40 C45 118.1(9) . . ?
C45 C40 C39 121.5(9) . . ?
C42 C41 C40 124.1(8) . . ?
N4 C42 C41 123.3(10) . . ?
N4 C42 C43 119.2(10) . . ?
C41 C42 C43 117.4(8) . . ?
C44 C43 C42 119.2(10) . . ?
C43 C44 P4 124.7(8) . . ?
C43 C44 C45 123.3(9) . . ?
C45 C44 P4 112.0(7) . . ?
C40 C45 C46 122.5(9) . . ?
C44 C45 C40 117.9(9) . . ?
C44 C45 C46 119.6(8) . . ?
C45 C46 Ru2 121.1(7) . . ?
C47 C46 Ru2 122.4(7) . . ?
C47 C46 C45 116.5(8) . . ?
C34 C47 C38 117.2(9) . . ?
C34 C47 C46 119.4(9) . . ?
C38 C47 C46 123.4(9) . . ?
C48 C49 P3 113.3(9) . . ?
C48 C49 C50 110.5(14) . . ?
C50 C49 P3 107.8(10) . . ?
C51 C52 P3 112.0(10) . . ?
C53 C52 P3 110.4(8) . . ?
C53 C52 C51 111.8(12) . . ?
C60 C61 P4 113.2(7) . . ?
C60 C61 C62 110.3(11) . . ?
C62 C61 P4 111.0(8) . . ?
C63 C64 P4 108.9(8) . . ?
C63 C64 C65 113.6(10) . . ?
C65 C64 P4 112.3(7) . . ?
O4 C66 O3 129.3(8) . . ?
P5 Ru3 O5 94.7(2) . . ?
P6 Ru3 P5 167.24(9) . . ?
P6 Ru3 O5 97.1(2) . . ?
O6 Ru3 P5 93.4(3) . . ?
O6 Ru3 P6 96.3(3) . . ?
O6 Ru3 O5 61.8(5) . . ?
C79 Ru3 P5 83.9(3) . . ?
C79 Ru3 P6 83.9(3) . . ?
C79 Ru3 O5 175.3(4) . . ?
C79 Ru3 O6 122.7(5) . . ?
C67 P5 Ru3 100.9(4) . . ?
C67 P5 C82 105.9(5) . . ?
C67 P5 C85 105.6(6) . . ?
C82 P5 Ru3 122.7(4) . . ?
C82 P5 C85 102.7(6) . . ?
C85 P5 Ru3 117.5(4) . . ?
C77 P6 Ru3 102.2(3) . . ?
C77 P6 C94 103.1(5) . . ?
C77 P6 C97 103.2(4) . . ?
C94 P6 Ru3 117.2(4) . . ?
C97 P6 Ru3 122.7(4) . . ?
C97 P6 C94 105.5(5) . . ?
C99 O5 Ru3 83.7(8) . . ?
C99 O6 Ru3 79.9(9) . . ?
C69 N5 C87 120.4(12) . . ?
C69 N5 C88 120.2(11) . . ?
C87 N5 C88 114.9(14) . . ?
C75 N6 C91 120.5(10) . . ?
C75 N6 C92 122.3(9) . . ?
C91 N6 C92 116.9(9) . . ?
C68 C67 P5 123.0(8) . . ?
C68 C67 C80 123.3(9) . . ?
C80 C67 P5 113.7(7) . . ?
C67 C68 C69 119.3(11) . . ?
N5 C69 C68 119.4(11) . . ?
N5 C69 C70 122.5(10) . . ?
C68 C69 C70 117.4(10) . . ?
N5A C69 C68 122.7(15) . . ?
N5A C69 C70 116.3(16) . . ?
C71 C70 C69 121.8(10) . . ?
C70 C71 C72 117.9(9) . . ?
C70 C71 C80 122.1(10) . . ?
C80 C71 C72 119.9(8) . . ?
C73 C72 C71 111.9(7) . . ?
C73 C72 C90 108.7(9) . . ?
C89 C72 C71 109.4(9) . . ?
C89 C72 C73 110.7(10) . . ?
C89 C72 C90 108.4(8) . . ?
C90 C72 C71 107.6(9) . . ?
C74 C73 C72 117.8(8) . . ?
C74 C73 C78 119.3(10) . . ?
C78 C73 C72 122.8(10) . . ?
C75 C74 C73 123.3(8) . . ?
N6 C75 C76 119.6(10) . . ?
C74 C75 N6 122.4(9) . . ?
C74 C75 C76 117.9(9) . . ?
C77 C76 C75 118.4(10) . . ?
C76 C77 P6 124.1(7) . . ?
C76 C77 C78 124.6(9) . . ?
C78 C77 P6 111.3(7) . . ?
C73 C78 C77 116.5(9) . . ?
C73 C78 C79 124.6(9) . . ?
C77 C78 C79 118.9(8) . . ?
C78 C79 Ru3 123.4(7) . . ?
C80 C79 Ru3 123.2(7) . . ?
C80 C79 C78 113.2(8) . . ?
C67 C80 C71 116.1(9) . . ?
C67 C80 C79 117.4(8) . . ?
C71 C80 C79 126.3(9) . . ?
C81 C82 P5 109.6(7) . . ?
C81 C82 C83 110.6(11) . . ?
C83 C82 P5 110.4(8) . . ?
C84 C85 P5 116.6(10) . . ?
C86 C85 P5 109.5(10) . . ?
C86 C85 C84 108.7(13) . . ?
C93 C94 P6 112.6(12) . . ?
C93A C94 P6 109.8(14) . . ?
C95 C94 P6 111.4(11) . . ?
C95 C94 C93 116.5(15) . . ?
C95A C94 P6 117.5(11) . . ?
C95A C94 C93A 118(2) . . ?
C96 C97 P6 111.9(7) . . ?
C98 C97 P6 110.6(7) . . ?
C98 C97 C96 111.0(9) . . ?
O5 C99 O6 134.5(13) . . ?
C9 N2A C25A 118(2) . . ?
C9 N2A C26A 119(2) . . ?
C25A N2A C26A 119(3) . . ?
C69 N5A C88A 122(2) . . ?
C69 N5A C87A 122(2) . . ?
C87A N5A C88A 114.9(17) . . ?

loop_
_geom_bond_atom_site_label_1
_geom_bond_atom_site_label_2
_geom_bond_distance
_geom_bond_site_symmetry_2
_geom_bond_publ_flag
Ru1 P1 2.290(3) . ?
Ru1 P2 2.295(3) . ?
Ru1 O2 2.265(9) . ?
Ru1 O1 2.346(8) . ?
Ru1 C13 1.890(9) . ?
P1 C1 1.800(9) . ?
P1 C16 1.855(10) . ?
P1 C19 1.864(12) . ?
P2 C11 1.820(10) . ?
P2 C28 1.856(12) . ?
P2 C31 1.853(10) . ?
O2 C33 1.156(12) . ?
O1 C33 1.247(13) . ?
N1 C3 1.374(12) . ?
N1 C21 1.462(15) . ?
N1 C22 1.428(14) . ?
N2 C9 1.399(15) . ?
N2 C25 1.464(16) . ?
N2 C26 1.466(15) . ?
C1 C2 1.383(13) . ?
C1 C14 1.411(13) . ?
C2 C3 1.414(12) . ?
C3 C4 1.409(14) . ?
C4 C5 1.381(13) . ?
C5 C6 1.546(13) . ?
C5 C14 1.413(13) . ?
C6 C7 1.503(13) . ?
C6 C23 1.563(14) . ?
C6 C24 1.531(14) . ?
C7 C8 1.396(15) . ?
C7 C12 1.415(13) . ?
C8 C9 1.394(15) . ?
C9 C10 1.401(15) . ?
C9 N2A 1.39(2) . ?
C10 C11 1.388(14) . ?
C11 C12 1.393(14) . ?
C12 C13 1.486(13) . ?
C13 C14 1.496(13) . ?
C15 C16 1.505(16) . ?
C16 C17 1.546(15) . ?
C18 C19 1.54(2) . ?
C19 C20 1.55(2) . ?
C27 C28 1.521(18) . ?
C28 C29 1.565(17) . ?
C30 C31 1.527(14) . ?
C31 C32 1.522(14) . ?
Ru2 P3 2.286(3) . ?
Ru2 P4 2.280(2) . ?
Ru2 O3 2.315(7) . ?
Ru2 O4 2.276(7) . ?
Ru2 C46 1.936(9) . ?
P3 C34 1.825(10) . ?
P3 C49 1.864(12) . ?
P3 C52 1.851(12) . ?
P4 C44 1.821(10) . ?
P4 C61 1.856(11) . ?
P4 C64 1.880(11) . ?
O3 C66 1.244(11) . ?
O4 C66 1.150(10) . ?
N3 C36 1.392(14) . ?
N3 C54 1.439(18) . ?
N3 C55 1.436(18) . ?
N4 C42 1.354(12) . ?
N4 C58 1.473(14) . ?
N4 C59 1.454(16) . ?
C34 C35 1.381(14) . ?
C34 C47 1.380(14) . ?
C35 C36 1.420(16) . ?
C36 C37 1.400(17) . ?
C37 C38 1.395(14) . ?
C38 C39 1.518(13) . ?
C38 C47 1.418(12) . ?
C39 C40 1.517(14) . ?
C39 C56 1.559(13) . ?
C39 C57 1.572(14) . ?
C40 C41 1.398(14) . ?
C40 C45 1.428(12) . ?
C41 C42 1.375(15) . ?
C42 C43 1.445(14) . ?
C43 C44 1.363(13) . ?
C44 C45 1.409(13) . ?
C45 C46 1.481(13) . ?
C46 C47 1.438(13) . ?
C48 C49 1.52(2) . ?
C49 C50 1.546(19) . ?
C51 C52 1.540(17) . ?
C52 C53 1.512(19) . ?
C60 C61 1.524(16) . ?
C61 C62 1.527(14) . ?
C63 C64 1.508(17) . ?
C64 C65 1.515(15) . ?
Ru3 P5 2.294(3) . ?
Ru3 P6 2.293(3) . ?
Ru3 O5 2.312(7) . ?
Ru3 O6 2.286(13) . ?
Ru3 C79 1.913(9) . ?
P5 C67 1.813(9) . ?
P5 C82 1.836(12) . ?
P5 C85 1.843(15) . ?
P6 C77 1.842(9) . ?
P6 C94 1.871(12) . ?
P6 C97 1.860(9) . ?
O5 C99 1.148(18) . ?
O6 C99 1.409(19) . ?
N5 C69 1.407(16) . ?
N5 C87 1.451(16) . ?
N5 C88 1.459(15) . ?
N6 C75 1.389(13) . ?
N6 C91 1.435(13) . ?
N6 C92 1.447(14) . ?
C67 C68 1.390(14) . ?
C67 C80 1.391(14) . ?
C68 C69 1.413(14) . ?
C69 C70 1.417(16) . ?
C69 N5A 1.399(18) . ?
C70 C71 1.348(14) . ?
C71 C72 1.561(14) . ?
C71 C80 1.415(13) . ?
C72 C73 1.543(14) . ?
C72 C89 1.514(14) . ?
C72 C90 1.560(15) . ?
C73 C74 1.393(15) . ?
C73 C78 1.399(12) . ?
C74 C75 1.377(15) . ?
C75 C76 1.419(13) . ?
C76 C77 1.357(13) . ?
C77 C78 1.409(13) . ?
C78 C79 1.477(13) . ?
C79 C80 1.472(13) . ?
C81 C82 1.512(19) . ?
C82 C83 1.513(14) . ?
C84 C85 1.543(16) . ?
C85 C86 1.509(19) . ?
C93 C94 1.531(17) . ?
C93A C94 1.531(18) . ?
C94 C95 1.529(17) . ?
C94 C95A 1.487(17) . ?
C96 C97 1.538(12) . ?
C97 C98 1.513(14) . ?
N2A C25A 1.459(19) . ?
N2A C26A 1.461(18) . ?
N5A C88A 1.45(3) . ?
N5A C87A 1.44(3) . ?

loop_
_platon_squeeze_void_nr
_platon_squeeze_void_average_x
_platon_squeeze_void_average_y
_platon_squeeze_void_average_z
_platon_squeeze_void_volume
_platon_squeeze_void_count_electrons
_platon_squeeze_void_content
1 -0.002 0.000 0.000 661 136 ' '
2 0.115 0.000 0.500 608 124 ' '
3 0.486 0.500 0.000 608 124 ' '
4 0.990 0.500 0.500 661 135 ' '
